data_7111360
loop_
_publ_author_name
'Mikami, Koichi'
'Miyamoto, Takashi'
'Hatano, Manabu'

_publ_section_title
;
 A highly efficient asymmetric Suzuki?Miyaura coupling reaction catalyzed
 by cationic chiral palladium(ii) complexes
;
_journal_issue 18
_journal_name_full 'Chemical Communications'
_journal_page_first 2082
_journal_page_last 2083
_journal_paper_doi 10.1039/b407250b
_journal_year 2004
_chemical_formula_sum 'C44 H56 Cl2 P2 Pd'
_chemical_formula_weight 824.13
_chemical_melting_point ?
_chemical_name_common
;Dichloro((S)-(+)-2,2'-bis(dicyclohexylphosphino)-1,1'-
binaphthyl)palladium
;
_chemical_name_systematic
;
?
;
_space_group_IT_number 18
_symmetry_cell_setting orthorhombic
_symmetry_space_group_name_Hall 'P 2 2ab'
_symmetry_space_group_name_H-M 'P 21 21 2'
_atom_sites_solution_hydrogens geom
_atom_sites_solution_primary direct
_atom_sites_solution_secondary difmap
_audit_creation_method SHELXL-97
_cell_angle_alpha 90.00
_cell_angle_beta 90.00
_cell_angle_gamma 90.00
_cell_formula_units_Z 4
_cell_length_a 27.4346(9)
_cell_length_b 12.8063(9)
_cell_length_c 14.2675(9)
_cell_measurement_temperature 223(2)
_cell_volume 5012.7(5)
_computing_cell_refinement 'rigaku axis cs offline'
_computing_data_collection 'rigaku axis cs'
_computing_data_reduction 'rigaku axis cs offline'
_computing_molecular_graphics 'rigaku texsan'
_computing_publication_material 'rigaku texsan'
_computing_structure_refinement 'SHELXL-97 (Sheldrick, 1997)'
_computing_structure_solution 'SHELXS-97 (Sheldrick, 1990)'
_diffrn_ambient_temperature 223(2)
_diffrn_measured_fraction_theta_full 0.917
_diffrn_measured_fraction_theta_max 0.917
_diffrn_measurement_device_type 'rigaku axis cs'
_diffrn_measurement_method 'omega mode'
_diffrn_radiation_monochromator graphite
_diffrn_radiation_source 'fine-focus sealed tube'
_diffrn_radiation_type MoK\a
_diffrn_radiation_wavelength 0.71069
_diffrn_reflns_av_R_equivalents 0.0000
_diffrn_reflns_av_sigmaI/netI 0.0785
_diffrn_reflns_limit_h_max 28
_diffrn_reflns_limit_h_min 0
_diffrn_reflns_limit_k_max 16
_diffrn_reflns_limit_k_min 0
_diffrn_reflns_limit_l_max 18
_diffrn_reflns_limit_l_min 0
_diffrn_reflns_number 5819
_diffrn_reflns_theta_full 27.48
_diffrn_reflns_theta_max 27.48
_diffrn_reflns_theta_min 1.43
_diffrn_standards_decay_% 1.1
_diffrn_standards_interval_count 60
_diffrn_standards_interval_time 600
_exptl_absorpt_coefficient_mu 0.565
_exptl_absorpt_correction_T_max 0.941
_exptl_absorpt_correction_T_min 0.741
_exptl_absorpt_correction_type numerical
_exptl_absorpt_process_details 'rigaku axis cs'
_exptl_crystal_colour yellow
_exptl_crystal_density_diffrn 1.092
_exptl_crystal_density_method 'not measured'
_exptl_crystal_description prism
_exptl_crystal_F_000 1720
_exptl_crystal_size_max 0.25
_exptl_crystal_size_mid 0.25
_exptl_crystal_size_min 0.20
_refine_diff_density_max 2.752
_refine_diff_density_min -1.340
_refine_diff_density_rms 0.249
_refine_ls_abs_structure_details 'Flack H D (1983), Acta Cryst. A39, 876-881'
_refine_ls_abs_structure_Flack 0.33(8)
_refine_ls_extinction_method none
_refine_ls_goodness_of_fit_ref 1.187
_refine_ls_hydrogen_treatment mixed
_refine_ls_matrix_type full
_refine_ls_number_parameters 442
_refine_ls_number_reflns 5819
_refine_ls_number_restraints 0
_refine_ls_restrained_S_all 1.187
_refine_ls_R_factor_all 0.0950
_refine_ls_R_factor_gt 0.0916
_refine_ls_shift/su_max 0.005
_refine_ls_shift/su_mean 0.001
_refine_ls_structure_factor_coef Fsqd
_refine_ls_weighting_details 'calc w=1/[\s^2^(Fo^2^)+(0.1992P)^2^+0.0000P] where P=(Fo^2^+2Fc^2^)/3'
_refine_ls_weighting_scheme calc
_refine_ls_wR_factor_gt 0.2671
_refine_ls_wR_factor_ref 0.2720
_reflns_number_gt 5512
_reflns_number_total 5819
_reflns_threshold_expression >2sigma(I)
_cod_data_source_file b407250bsup1.cif
_cod_data_source_block aaa
_cod_depositor_comments
;
The following automatic conversions were performed:

'_chemical_melting_point' value 'not measured' was changed to '?' -
the value is undefined or not given.

Automatic conversion script
Id: cif_fix_values 1891 2012-01-12 08:04:46Z andrius 
;
_cod_original_sg_symbol_H-M p21212
_cod_database_code 7111360

loop_
_symmetry_equiv_pos_as_xyz
'x, y, z'
'-x, -y, z'
'x+1/2, -y+1/2, -z'
'-x+1/2, y+1/2, -z'

loop_
_atom_site_label
_atom_site_type_symbol
_atom_site_fract_x
_atom_site_fract_y
_atom_site_fract_z
_atom_site_U_iso_or_equiv
_atom_site_adp_type
_atom_site_occupancy
_atom_site_symmetry_multiplicity
_atom_site_calc_flag
_atom_site_refinement_flags
Pd1 Pd 0.86669(2) -0.05485(5) 0.17142(4) 0.0256(2) Uani 1 1 d .
Cl1 Cl 0.86602(12) -0.21925(18) 0.2486(2) 0.0453(6) Uani 1 1 d .
Cl2 Cl 0.91509(11) -0.1322(2) 0.05530(18) 0.0455(6) Uani 1 1 d .
P1 P 0.87330(9) 0.10319(18) 0.10230(15) 0.0287(5) Uani 1 1 d .
P2 P 0.82567(9) 0.00857(18) 0.30085(15) 0.0273(5) Uani 1 1 d .
C1 C 0.8909(4) 0.2182(8) 0.2694(7) 0.0320(19) Uani 1 1 d .
C2 C 0.9094(3) 0.1700(7) 0.1908(6) 0.0275(17) Uani 1 1 d .
C3 C 0.9619(4) 0.1582(8) 0.1811(8) 0.038(2) Uani 1 1 d .
H3 H 0.9748 0.1229 0.1289 0.045 Uiso 1 1 calc R
C4 C 0.9934(4) 0.1990(9) 0.2491(8) 0.043(2) Uani 1 1 d .
H4 H 1.0273 0.1911 0.2433 0.051 Uiso 1 1 calc R
C5 C 1.0051(6) 0.2964(16) 0.3977(9) 0.079(6) Uani 1 1 d .
H5 H 1.0384 0.2797 0.3942 0.095 Uiso 1 1 calc R
C6 C 0.9917(6) 0.357(2) 0.4665(16) 0.136(12) Uani 1 1 d .
H6 H 1.0132 0.4001 0.5002 0.164 Uiso 1 1 calc R
C7 C 0.9381(8) 0.3495(16) 0.4854(12) 0.087(6) Uani 1 1 d .
H7 H 0.9258 0.3739 0.5428 0.104 Uiso 1 1 calc R
C8 C 0.9081(6) 0.3100(11) 0.4238(10) 0.061(4) Uani 1 1 d .
H8 H 0.8744 0.3161 0.4349 0.073 Uiso 1 1 calc R
C9 C 0.9235(4) 0.2587(9) 0.3416(8) 0.042(2) Uani 1 1 d .
C10 C 0.9736(4) 0.2517(10) 0.3255(9) 0.052(3) Uani 1 1 d .
C11 C 0.8364(4) 0.2292(7) 0.2868(7) 0.032(2) Uani 1 1 d .
C12 C 0.8063(4) 0.1480(7) 0.3070(7) 0.032(2) Uani 1 1 d .
C13 C 0.7584(4) 0.1703(9) 0.3317(9) 0.045(2) Uani 1 1 d .
H13 H 0.7381 0.1157 0.3521 0.054 Uiso 1 1 calc R
C14 C 0.7402(5) 0.2678(12) 0.3273(13) 0.064(4) Uani 1 1 d .
H14 H 0.7074 0.2790 0.3435 0.076 Uiso 1 1 calc R
C15 C 0.7526(7) 0.4588(13) 0.2946(16) 0.090(6) Uani 1 1 d .
H15 H 0.7221 0.4748 0.3210 0.108 Uiso 1 1 calc R
C16 C 0.7775(10) 0.5345(12) 0.256(2) 0.142(13) Uani 1 1 d .
H16 H 0.7633 0.6008 0.2479 0.170 Uiso 1 1 calc R
C17 C 0.8247(7) 0.5162(12) 0.227(2) 0.107(9) Uani 1 1 d .
H17 H 0.8429 0.5681 0.1964 0.129 Uiso 1 1 calc R
C18 C 0.8438(7) 0.4216(12) 0.2445(14) 0.084(6) Uani 1 1 d .
H18 H 0.8774 0.4135 0.2334 0.101 Uiso 1 1 calc R
C19 C 0.8187(5) 0.3341(9) 0.2776(10) 0.049(3) Uani 1 1 d .
C20 C 0.7690(6) 0.3538(9) 0.2989(11) 0.056(4) Uani 1 1 d .
C21 C 0.9114(3) 0.1076(9) -0.0056(6) 0.038(2) Uani 1 1 d .
H21 H 0.9392 0.0602 0.0066 0.045 Uiso 1 1 calc R
C22 C 0.8868(4) 0.0652(11) -0.0910(7) 0.049(3) Uani 1 1 d .
H22A H 0.8618 0.1142 -0.1125 0.059 Uiso 1 1 calc R
H22B H 0.8710 -0.0013 -0.0760 0.059 Uiso 1 1 calc R
C23 C 0.9247(6) 0.0487(17) -0.1683(8) 0.080(6) Uani 1 1 d .
H23A H 0.9087 0.0220 -0.2249 0.096 Uiso 1 1 calc R
H23B H 0.9489 -0.0028 -0.1479 0.096 Uiso 1 1 calc R
C24 C 0.9510(8) 0.1565(19) -0.1911(10) 0.092(7) Uani 1 1 d .
H24A H 0.9771 0.1446 -0.2369 0.110 Uiso 1 1 calc R
H24B H 0.9275 0.2049 -0.2190 0.110 Uiso 1 1 calc R
C25 C 0.9715(5) 0.2028(17) -0.1076(9) 0.074(5) Uani 1 1 d .
H25A H 0.9851 0.2712 -0.1238 0.089 Uiso 1 1 calc R
H25B H 0.9983 0.1588 -0.0855 0.089 Uiso 1 1 calc R
C26 C 0.9345(5) 0.2172(11) -0.0264(10) 0.055(3) Uani 1 1 d .
H26A H 0.9091 0.2671 -0.0445 0.066 Uiso 1 1 calc R
H26B H 0.9511 0.2439 0.0295 0.066 Uiso 1 1 calc R
C27 C 0.8149(4) 0.1663(8) 0.0764(7) 0.038(2) Uani 1 1 d .
H27 H 0.7992 0.1770 0.1382 0.046 Uiso 1 1 calc R
C28 C 0.7809(5) 0.0937(10) 0.0232(9) 0.048(3) Uani 1 1 d .
H28A H 0.7805 0.0250 0.0535 0.058 Uiso 1 1 calc R
H28B H 0.7927 0.0849 -0.0411 0.058 Uiso 1 1 calc R
C29 C 0.7278(5) 0.1402(14) 0.0216(12) 0.071(4) Uani 1 1 d .
H29A H 0.7063 0.0943 -0.0147 0.085 Uiso 1 1 calc R
H29B H 0.7151 0.1444 0.0857 0.085 Uiso 1 1 calc R
C30 C 0.7286(6) 0.2502(14) -0.0229(12) 0.070(4) Uani 1 1 d .
H30A H 0.7380 0.2450 -0.0889 0.084 Uiso 1 1 calc R
H30B H 0.6959 0.2811 -0.0197 0.084 Uiso 1 1 calc R
C31 C 0.7635(6) 0.3174(12) 0.0275(13) 0.066(4) Uani 1 1 d .
H31A H 0.7518 0.3273 0.0918 0.080 Uiso 1 1 calc R
H31B H 0.7641 0.3861 -0.0028 0.080 Uiso 1 1 calc R
C32 C 0.8166(5) 0.2744(9) 0.0314(10) 0.050(3) Uani 1 1 d .
H32A H 0.8302 0.2697 -0.0320 0.060 Uiso 1 1 calc R
H32B H 0.8373 0.3212 0.0685 0.060 Uiso 1 1 calc R
C33 C 0.8614(3) -0.0159(8) 0.4063(6) 0.035(2) Uani 1 1 d .
H33 H 0.8520 -0.0875 0.4251 0.042 Uiso 1 1 calc R
C34 C 0.9181(3) -0.0223(10) 0.3918(7) 0.037(2) Uani 1 1 d .
H34A H 0.9257 -0.0690 0.3394 0.045 Uiso 1 1 calc R
H34B H 0.9312 0.0471 0.3774 0.045 Uiso 1 1 calc R
C35 C 0.9410(5) -0.0640(12) 0.4822(8) 0.055(3) Uani 1 1 d .
H35A H 0.9766 -0.0657 0.4758 0.066 Uiso 1 1 calc R
H35B H 0.9297 -0.1354 0.4939 0.066 Uiso 1 1 calc R
C36 C 0.9262(5) 0.0091(17) 0.5672(8) 0.069(4) Uani 1 1 d .
H36A H 0.9402 -0.0189 0.6252 0.083 Uiso 1 1 calc R
H36B H 0.9399 0.0789 0.5572 0.083 Uiso 1 1 calc R
C37 C 0.8767(5) 0.0168(17) 0.5770(7) 0.071(5) Uani 1 1 d .
H37A H 0.8698 0.0654 0.6283 0.085 Uiso 1 1 calc R
H37B H 0.8641 -0.0518 0.5956 0.085 Uiso 1 1 calc R
C38 C 0.8498(4) 0.0515(10) 0.4941(7) 0.043(2) Uani 1 1 d .
H38A H 0.8581 0.1245 0.4809 0.051 Uiso 1 1 calc R
H38B H 0.8148 0.0480 0.5070 0.051 Uiso 1 1 calc R
C39 C 0.7699(5) -0.0698(11) 0.3187(9) 0.052(3) Uani 1 1 d .
H39 H 0.7833 -0.1407 0.3083 0.062 Uiso 1 1 calc R
C40 C 0.7484(6) -0.0843(14) 0.4142(10) 0.068(4) Uani 1 1 d .
H40A H 0.7316 -0.0201 0.4330 0.081 Uiso 1 1 calc R
H40B H 0.7745 -0.0975 0.4594 0.081 Uiso 1 1 calc R
C41 C 0.7126(5) -0.1747(17) 0.4159(12) 0.078(5) Uani 1 1 d .
H41A H 0.6959 -0.1750 0.4767 0.094 Uiso 1 1 calc R
H41B H 0.7309 -0.2402 0.4108 0.094 Uiso 1 1 calc R
C42 C 0.6733(8) -0.1717(18) 0.3364(17) 0.103(7) Uani 1 1 d .
H42A H 0.6540 -0.2361 0.3385 0.124 Uiso 1 1 calc R
H42B H 0.6512 -0.1129 0.3473 0.124 Uiso 1 1 calc R
C43 C 0.6957(6) -0.1610(16) 0.2418(12) 0.080(5) Uani 1 1 d .
H43A H 0.6700 -0.1508 0.1951 0.096 Uiso 1 1 calc R
H43B H 0.7131 -0.2256 0.2261 0.096 Uiso 1 1 calc R
C44 C 0.7332(4) -0.0644(11) 0.2371(8) 0.048(3) Uani 1 1 d .
H44A H 0.7509 -0.0661 0.1774 0.058 Uiso 1 1 calc R
H44B H 0.7151 0.0014 0.2403 0.058 Uiso 1 1 calc R

loop_
_atom_site_aniso_label
_atom_site_aniso_U_11
_atom_site_aniso_U_22
_atom_site_aniso_U_33
_atom_site_aniso_U_23
_atom_site_aniso_U_13
_atom_site_aniso_U_12
Pd1 0.0276(4) 0.0184(3) 0.0309(3) -0.0019(2) -0.0001(2) 0.0011(2)
Cl1 0.0500(16) 0.0237(10) 0.0621(14) 0.0059(10) 0.0087(13) -0.0005(11)
Cl2 0.0559(17) 0.0390(13) 0.0417(12) -0.0071(10) 0.0111(11) 0.0120(11)
P1 0.0298(13) 0.0243(10) 0.0319(9) 0.0037(8) -0.0004(8) 0.0030(9)
P2 0.0268(13) 0.0213(10) 0.0337(10) 0.0000(8) 0.0035(8) -0.0011(8)
C1 0.023(5) 0.026(4) 0.047(5) 0.001(4) 0.003(3) 0.002(3)
C2 0.021(5) 0.030(4) 0.031(4) 0.002(3) 0.004(3) 0.001(3)
C3 0.027(5) 0.032(5) 0.054(5) -0.007(5) 0.003(4) 0.004(4)
C4 0.026(6) 0.047(6) 0.055(5) -0.005(5) -0.003(4) -0.008(4)
C5 0.047(9) 0.130(16) 0.061(7) -0.043(9) 0.004(6) -0.044(9)
C6 0.009(9) 0.23(3) 0.167(19) -0.11(2) -0.002(8) -0.020(10)
C7 0.084(13) 0.102(14) 0.074(10) -0.043(10) -0.011(8) 0.003(10)
C8 0.069(10) 0.045(7) 0.068(8) -0.027(6) 0.009(7) -0.015(6)
C9 0.039(6) 0.033(5) 0.053(6) -0.008(5) 0.004(4) -0.007(4)
C10 0.031(7) 0.057(7) 0.068(7) -0.019(7) -0.009(5) -0.013(5)
C11 0.037(6) 0.012(4) 0.046(5) -0.003(3) 0.002(4) -0.001(4)
C12 0.034(6) 0.021(4) 0.040(5) 0.000(3) 0.004(4) -0.001(3)
C13 0.039(7) 0.033(5) 0.063(6) 0.001(5) 0.016(5) 0.000(4)
C14 0.030(7) 0.057(8) 0.103(11) -0.011(8) 0.026(7) 0.010(5)
C15 0.083(13) 0.048(9) 0.140(16) 0.003(10) 0.035(11) 0.038(9)
C16 0.13(2) 0.024(7) 0.27(4) 0.022(13) 0.08(2) 0.036(10)
C17 0.081(12) 0.030(6) 0.21(2) -0.011(11) 0.070(15) -0.007(7)
C18 0.096(13) 0.046(8) 0.110(13) -0.017(8) 0.044(11) -0.031(8)
C19 0.052(8) 0.023(5) 0.072(8) -0.004(5) 0.009(6) 0.013(5)
C20 0.058(9) 0.027(5) 0.082(9) 0.005(5) 0.025(7) 0.014(5)
C21 0.026(5) 0.050(6) 0.037(4) 0.014(4) 0.007(3) 0.007(4)
C22 0.041(6) 0.067(8) 0.039(5) 0.004(5) -0.006(4) -0.001(6)
C23 0.058(9) 0.149(18) 0.032(5) -0.003(9) 0.007(5) 0.027(10)
C24 0.083(13) 0.142(19) 0.049(7) 0.024(10) 0.013(7) -0.001(13)
C25 0.050(9) 0.122(15) 0.051(7) 0.024(8) 0.021(6) -0.010(9)
C26 0.046(8) 0.054(7) 0.066(7) 0.016(6) 0.002(5) -0.004(6)
C27 0.041(6) 0.028(5) 0.046(5) 0.009(4) -0.005(4) 0.008(4)
C28 0.041(7) 0.048(6) 0.055(6) 0.005(5) -0.010(5) 0.004(5)
C29 0.029(8) 0.093(12) 0.090(10) 0.019(9) -0.012(6) -0.002(7)
C30 0.050(9) 0.076(10) 0.084(10) 0.020(9) -0.025(7) 0.017(7)
C31 0.058(10) 0.044(7) 0.097(11) 0.006(7) -0.003(8) 0.025(7)
C32 0.049(7) 0.027(5) 0.073(8) 0.017(5) -0.014(5) 0.004(5)
C33 0.026(5) 0.042(5) 0.036(4) 0.003(4) 0.008(3) -0.005(4)
C34 0.012(5) 0.056(7) 0.043(5) -0.004(4) 0.001(3) -0.001(4)
C35 0.047(7) 0.066(8) 0.051(6) 0.012(6) -0.014(5) -0.008(6)
C36 0.059(9) 0.109(13) 0.040(5) 0.000(8) -0.008(5) -0.007(9)
C37 0.071(10) 0.114(14) 0.028(4) 0.005(6) -0.013(5) 0.005(9)
C38 0.034(6) 0.054(6) 0.040(5) -0.007(5) 0.001(4) 0.002(5)
C39 0.051(8) 0.052(7) 0.053(6) -0.004(6) 0.016(5) -0.019(6)
C40 0.063(10) 0.069(10) 0.071(8) -0.001(8) 0.022(7) -0.005(7)
C41 0.020(7) 0.121(15) 0.095(10) 0.035(11) 0.006(6) -0.031(8)
C42 0.079(14) 0.083(13) 0.147(19) 0.013(14) 0.030(12) -0.036(11)
C43 0.062(11) 0.087(13) 0.091(11) -0.006(10) -0.020(8) -0.036(9)
C44 0.032(6) 0.057(7) 0.056(6) -0.010(6) 0.000(4) -0.004(5)

loop_
_atom_type_symbol
_atom_type_description
_atom_type_scat_dispersion_real
_atom_type_scat_dispersion_imag
_atom_type_scat_source
C C 0.0033 0.0016 'International Tables Vol C Tables 4.2.6.8 and 6.1.1.4'
H H 0.0000 0.0000 'International Tables Vol C Tables 4.2.6.8 and 6.1.1.4'
Cl Cl 0.1484 0.1585 'International Tables Vol C Tables 4.2.6.8 and 6.1.1.4'
P P 0.1023 0.0942 'International Tables Vol C Tables 4.2.6.8 and 6.1.1.4'
Pd Pd -0.9988 1.0072 'International Tables Vol C Tables 4.2.6.8 and 6.1.1.4'

loop_
_geom_angle_atom_site_label_1
_geom_angle_atom_site_label_2
_geom_angle_atom_site_label_3
_geom_angle
P1 Pd1 P2 94.19(8)
P1 Pd1 Cl2 91.41(9)
P2 Pd1 Cl2 171.91(10)
P1 Pd1 Cl1 175.53(10)
P2 Pd1 Cl1 86.40(9)
Cl2 Pd1 Cl1 87.56(10)
C2 P1 C27 114.2(5)
C2 P1 C21 104.7(5)
C27 P1 C21 108.1(5)
C2 P1 Pd1 99.3(3)
C27 P1 Pd1 114.4(4)
C21 P1 Pd1 115.7(4)
C33 P2 C39 103.8(5)
C33 P2 C12 106.2(5)
C39 P2 C12 106.1(6)
C33 P2 Pd1 109.7(3)
C39 P2 Pd1 108.8(4)
C12 P2 Pd1 120.9(3)
C2 C1 C9 120.6(9)
C2 C1 C11 122.5(9)
C9 C1 C11 116.9(9)
C1 C2 C3 119.2(9)
C1 C2 P1 125.1(7)
C3 C2 P1 115.1(7)
C4 C3 C2 120.4(10)
C10 C4 C3 118.9(11)
C6 C5 C10 126.8(17)
C5 C6 C7 111.9(16)
C8 C7 C6 121.5(17)
C7 C8 C9 123.4(16)
C10 C9 C8 117.5(11)
C10 C9 C1 117.6(10)
C8 C9 C1 124.7(11)
C4 C10 C9 122.9(10)
C4 C10 C5 120.8(12)
C9 C10 C5 116.1(12)
C12 C11 C19 121.9(11)
C12 C11 C1 124.2(9)
C19 C11 C1 113.9(10)
C11 C12 C13 118.1(9)
C11 C12 P2 123.3(8)
C13 C12 P2 118.6(8)
C14 C13 C12 122.1(11)
C13 C14 C20 121.8(12)
C16 C15 C20 123.7(16)
C15 C16 C17 119.3(16)
C18 C17 C16 117.7(17)
C17 C18 C19 126.4(17)
C18 C19 C20 113.8(13)
C18 C19 C11 127.8(13)
C20 C19 C11 118.2(12)
C14 C20 C15 124.9(15)
C14 C20 C19 117.4(11)
C15 C20 C19 117.6(14)
C22 C21 C26 110.7(9)
C22 C21 P1 114.2(7)
C26 C21 P1 114.2(8)
C21 C22 C23 109.4(10)
C22 C23 C24 109.6(14)
C25 C24 C23 111.3(13)
C24 C25 C26 114.3(13)
C25 C26 C21 107.4(12)
C28 C27 C32 111.3(9)
C28 C27 P1 111.6(8)
C32 C27 P1 117.2(8)
C27 C28 C29 110.1(11)
C30 C29 C28 109.8(12)
C31 C30 C29 109.9(11)
C30 C31 C32 114.8(12)
C27 C32 C31 107.8(11)
C38 C33 C34 109.8(8)
C38 C33 P2 117.4(7)
C34 C33 P2 115.6(6)
C35 C34 C33 108.3(9)
C34 C35 C36 109.5(11)
C37 C36 C35 112.0(12)
C36 C37 C38 116.1(12)
C37 C38 C33 112.3(10)
C40 C39 C44 115.9(11)
C40 C39 P2 121.3(10)
C44 C39 P2 114.3(8)
C39 C40 C41 111.4(13)
C40 C41 C42 114.5(14)
C43 C42 C41 112.0(15)
C42 C43 C44 111.9(14)
C39 C44 C43 110.5(11)

loop_
_geom_bond_atom_site_label_1
_geom_bond_atom_site_label_2
_geom_bond_distance
Pd1 P1 2.259(2)
Pd1 P2 2.310(2)
Pd1 Cl2 2.343(2)
Pd1 Cl1 2.376(2)
P1 C2 1.819(9)
P1 C27 1.833(11)
P1 C21 1.861(9)
P2 C33 1.823(10)
P2 C39 1.848(12)
P2 C12 1.865(10)
C1 C2 1.377(13)
C1 C9 1.459(15)
C1 C11 1.522(14)
C2 C3 1.455(14)
C3 C4 1.401(15)
C4 C10 1.391(17)
C5 C6 1.30(2)
C5 C10 1.460(16)
C6 C7 1.50(3)
C7 C8 1.31(2)
C8 C9 1.409(16)
C9 C10 1.397(18)
C11 C12 1.360(13)
C11 C19 1.435(13)
C12 C13 1.389(15)
C13 C14 1.346(18)
C14 C20 1.41(2)
C15 C16 1.31(3)
C15 C20 1.420(17)
C16 C17 1.38(3)
C17 C18 1.34(3)
C18 C19 1.399(19)
C19 C20 1.419(19)
C21 C22 1.494(15)
C21 C26 1.569(18)
C22 C23 1.530(16)
C23 C24 1.59(3)
C24 C25 1.44(2)
C25 C26 1.549(18)
C27 C28 1.519(16)
C27 C32 1.528(14)
C28 C29 1.574(19)
C29 C30 1.55(2)
C30 C31 1.47(2)
C31 C32 1.558(19)
C33 C38 1.553(13)
C33 C34 1.571(12)
C34 C35 1.532(15)
C35 C36 1.59(2)
C36 C37 1.37(2)
C37 C38 1.463(15)
C39 C40 1.496(17)
C39 C44 1.540(18)
C40 C41 1.52(2)
C41 C42 1.57(3)
C42 C43 1.49(3)
C43 C44 1.61(2)

loop_
_geom_torsion_atom_site_label_1
_geom_torsion_atom_site_label_2
_geom_torsion_atom_site_label_3
_geom_torsion_atom_site_label_4
_geom_torsion
P2 Pd1 P1 C2 61.7(3)
Cl2 Pd1 P1 C2 -112.5(3)
Cl1 Pd1 P1 C2 -35.8(12)
P2 Pd1 P1 C27 -60.3(4)
Cl2 Pd1 P1 C27 125.6(4)
Cl1 Pd1 P1 C27 -157.8(12)
P2 Pd1 P1 C21 173.1(4)
Cl2 Pd1 P1 C21 -1.1(4)
Cl1 Pd1 P1 C21 75.6(12)
P1 Pd1 P2 C33 -118.4(4)
Cl2 Pd1 P2 C33 15.3(8)
Cl1 Pd1 P2 C33 57.2(4)
P1 Pd1 P2 C39 128.7(5)
Cl2 Pd1 P2 C39 -97.6(8)
Cl1 Pd1 P2 C39 -55.8(5)
P1 Pd1 P2 C12 5.7(4)
Cl2 Pd1 P2 C12 139.4(8)
Cl1 Pd1 P2 C12 -178.8(4)
C9 C1 C2 C3 1.0(15)
C11 C1 C2 C3 -177.2(9)
C9 C1 C2 P1 172.6(8)
C11 C1 C2 P1 -5.5(14)
C27 P1 C2 C1 37.6(10)
C21 P1 C2 C1 155.6(8)
Pd1 P1 C2 C1 -84.6(8)
C27 P1 C2 C3 -150.5(8)
C21 P1 C2 C3 -32.4(9)
Pd1 P1 C2 C3 87.4(7)
C1 C2 C3 C4 -2.5(16)
P1 C2 C3 C4 -174.9(8)
C2 C3 C4 C10 -0.5(17)
C10 C5 C6 C7 19(3)
C5 C6 C7 C8 -17(4)
C6 C7 C8 C9 9(3)
C7 C8 C9 C10 -1(2)
C7 C8 C9 C1 -176.9(16)
C2 C1 C9 C10 3.4(16)
C11 C1 C9 C10 -178.4(11)
C2 C1 C9 C8 179.3(11)
C11 C1 C9 C8 -2.4(16)
C3 C4 C10 C9 5(2)
C3 C4 C10 C5 -179.4(13)
C8 C9 C10 C4 177.1(12)
C1 C9 C10 C4 -7(2)
C8 C9 C10 C5 2(2)
C1 C9 C10 C5 177.8(13)
C6 C5 C10 C4 172(2)
C6 C5 C10 C9 -13(3)
C2 C1 C11 C12 69.2(14)
C9 C1 C11 C12 -109.0(12)
C2 C1 C11 C19 -109.1(12)
C9 C1 C11 C19 72.6(13)
C19 C11 C12 C13 -8.9(16)
C1 C11 C12 C13 172.9(11)
C19 C11 C12 P2 169.9(9)
C1 C11 C12 P2 -8.3(15)
C33 P2 C12 C11 77.4(9)
C39 P2 C12 C11 -172.6(9)
Pd1 P2 C12 C11 -48.3(10)
C33 P2 C12 C13 -103.8(10)
C39 P2 C12 C13 6.2(11)
Pd1 P2 C12 C13 130.6(8)
C11 C12 C13 C14 7(2)
P2 C12 C13 C14 -172.3(13)
C12 C13 C14 C20 -1(3)
C20 C15 C16 C17 -8(5)
C15 C16 C17 C18 -3(5)
C16 C17 C18 C19 9(4)
C17 C18 C19 C20 -4(3)
C17 C18 C19 C11 172(2)
C12 C11 C19 C18 -170.1(15)
C1 C11 C19 C18 8(2)
C12 C11 C19 C20 5.9(19)
C1 C11 C19 C20 -175.7(12)
C13 C14 C20 C15 -179(2)
C13 C14 C20 C19 -2(3)
C16 C15 C20 C14 -170(3)
C16 C15 C20 C19 13(4)
C18 C19 C20 C14 176.2(16)
C11 C19 C20 C14 0(2)
C18 C19 C20 C15 -7(2)
C11 C19 C20 C15 176.5(15)
C2 P1 C21 C22 -174.7(9)
C27 P1 C21 C22 -52.6(10)
Pd1 P1 C21 C22 77.1(9)
C2 P1 C21 C26 -45.9(9)
C27 P1 C21 C26 76.2(9)
Pd1 P1 C21 C26 -154.1(7)
C26 C21 C22 C23 62.7(14)
P1 C21 C22 C23 -166.7(10)
C21 C22 C23 C24 -58.5(15)
C22 C23 C24 C25 54.4(19)
C23 C24 C25 C26 -54(2)
C24 C25 C26 C21 56(2)
C22 C21 C26 C25 -58.7(13)
P1 C21 C26 C25 170.7(8)
C2 P1 C27 C28 -164.7(7)
C21 P1 C27 C28 79.2(9)
Pd1 P1 C27 C28 -51.2(9)
C2 P1 C27 C32 65.4(10)
C21 P1 C27 C32 -50.7(10)
Pd1 P1 C27 C32 178.8(7)
C32 C27 C28 C29 -59.4(14)
P1 C27 C28 C29 167.6(9)
C27 C28 C29 C30 57.3(16)
C28 C29 C30 C31 -55.3(18)
C29 C30 C31 C32 56.8(18)
C28 C27 C32 C31 56.7(14)
P1 C27 C32 C31 -173.2(10)
C30 C31 C32 C27 -56.9(17)
C39 P2 C33 C38 -84.1(9)
C12 P2 C33 C38 27.5(9)
Pd1 P2 C33 C38 159.7(7)
C39 P2 C33 C34 143.8(9)
C12 P2 C33 C34 -104.6(9)
Pd1 P2 C33 C34 27.6(9)
C38 C33 C34 C35 55.4(12)
P2 C33 C34 C35 -169.0(8)
C33 C34 C35 C36 -56.8(14)
C34 C35 C36 C37 57.3(19)
C35 C36 C37 C38 -55(2)
C36 C37 C38 C33 54(2)
C34 C33 C38 C37 -52.0(14)
P2 C33 C38 C37 173.3(10)
C33 P2 C39 C40 34.5(14)
C12 P2 C39 C40 -77.2(14)
Pd1 P2 C39 C40 151.3(12)
C33 P2 C39 C44 -178.9(9)
C12 P2 C39 C44 69.4(10)
Pd1 P2 C39 C44 -62.1(10)
C44 C39 C40 C41 50.4(18)
P2 C39 C40 C41 -163.5(12)
C39 C40 C41 C42 -50(2)
C40 C41 C42 C43 53(2)
C41 C42 C43 C44 -52(2)
C40 C39 C44 C43 -50.3(17)
P2 C39 C44 C43 161.2(11)
C42 C43 C44 C39 51(2)
